data_4307607
loop_
_publ_author_name
'Hongping Zhu'
'Eugene Y.-X. Chen'

_publ_section_title
;
Tripodal Amido Boron and Aluminum Complexes
;
_journal_name_full 'Inorganic Chemistry'
_journal_page_first 1481
_journal_page_last 1487
_journal_paper_doi 10.1021/ic0620889
_journal_volume 46
_journal_year 2007
_chemical_formula_sum 'C62 H94 Al2 Cl2 Li2 N6 Si6'
_chemical_formula_weight 1230.71
_chemical_name_systematic
; 
 ? 
;
_space_group_IT_number 15
_symmetry_cell_setting monoclinic
_symmetry_space_group_name_Hall '-C 2yc'
_symmetry_space_group_name_H-M 'C 1 2/c 1'
_atom_sites_solution_hydrogens geom
_atom_sites_solution_primary direct
_atom_sites_solution_secondary difmap
_audit_creation_method SHELXL-97
_cell_angle_alpha 90.00
_cell_angle_beta 126.8880(10)
_cell_angle_gamma 90.00
_cell_formula_units_Z 4
_cell_length_a 28.8457(11)
_cell_length_b 13.0329(6)
_cell_length_c 23.9200(9)
_cell_measurement_reflns_used 9819
_cell_measurement_temperature 173(2)
_cell_measurement_theta_max 30.51
_cell_measurement_theta_min 2.82
_cell_volume 7192.3(5)
_computing_cell_refinement 'Bruker SMART'
_computing_data_collection 'Bruker SMART'
_computing_data_reduction 'Bruker SAINT'
_computing_molecular_graphics 'Bruker SHELXTL'
_computing_publication_material 'Bruker SHELXTL'
_computing_structure_refinement 'SHELXL-97 (Sheldrick, 1997)'
_computing_structure_solution 'SHELXS-97 (Sheldrick, 1990)'
_diffrn_ambient_temperature 173(2)
_diffrn_measured_fraction_theta_full 0.995
_diffrn_measured_fraction_theta_max 0.995
_diffrn_measurement_device_type 'CCD area detector'
_diffrn_measurement_method 'phi and omega scans'
_diffrn_radiation_monochromator graphite
_diffrn_radiation_source 'fine-focus sealed tube'
_diffrn_radiation_type MoK\a
_diffrn_radiation_wavelength 0.71073
_diffrn_reflns_av_R_equivalents 0.0370
_diffrn_reflns_av_sigmaI/netI 0.0219
_diffrn_reflns_limit_h_max 41
_diffrn_reflns_limit_h_min -41
_diffrn_reflns_limit_k_max 18
_diffrn_reflns_limit_k_min -18
_diffrn_reflns_limit_l_max 34
_diffrn_reflns_limit_l_min -34
_diffrn_reflns_number 87853
_diffrn_reflns_theta_full 30.62
_diffrn_reflns_theta_max 30.62
_diffrn_reflns_theta_min 3.08
_exptl_absorpt_coefficient_mu 0.254
_exptl_absorpt_correction_T_max 0.9593
_exptl_absorpt_correction_T_min 0.9360
_exptl_absorpt_correction_type multi-scan
_exptl_absorpt_process_details 'SADABS, sheldrick, 1997'
_exptl_crystal_colour colorless
_exptl_crystal_density_diffrn 1.137
_exptl_crystal_density_meas ?
_exptl_crystal_density_method .
_exptl_crystal_description hexagonal
_exptl_crystal_F_000 2632
_exptl_crystal_size_max 0.26
_exptl_crystal_size_mid 0.26
_exptl_crystal_size_min 0.16
_refine_diff_density_max 1.339
_refine_diff_density_min -0.402
_refine_diff_density_rms 0.084
_refine_ls_extinction_coef none
_refine_ls_extinction_method none
_refine_ls_goodness_of_fit_ref 1.066
_refine_ls_hydrogen_treatment constr
_refine_ls_matrix_type full
_refine_ls_number_parameters 392
_refine_ls_number_reflns 11031
_refine_ls_number_restraints 13
_refine_ls_restrained_S_all 1.085
_refine_ls_R_factor_all 0.0558
_refine_ls_R_factor_gt 0.0466
_refine_ls_shift/su_max 0.002
_refine_ls_shift/su_mean 0.000
_refine_ls_structure_factor_coef Fsqd
_refine_ls_weighting_details 'calc w=1/[\s^2^(Fo^2^)+(0.0750P)^2^+10.3244P] where P=(Fo^2^+2Fc^2^)/3'
_refine_ls_weighting_scheme calc
_refine_ls_wR_factor_gt 0.1300
_refine_ls_wR_factor_ref 0.1386
_reflns_number_gt 9339
_reflns_number_total 11031
_reflns_threshold_expression >2sigma(I)
_cod_data_source_file ic0620889si20061101_052151_3.cif
_cod_data_source_block complex_5
_cod_depositor_comments
;
The following automatic conversions were performed:
'_symmetry_cell_setting' value 'Monoclinic' changed to 'monoclinic'
according to '/home/saulius/struct/CIF-dictionaries/cif_core.dic'
dictionary named 'cif_core.dic' version 2.4.1 from 2010-06-29.

Automatic conversion script
Id: cif_fix_enum 1527 2010-12-29 10:47:43Z saulius 
;
_cod_database_code 4307607

loop_
_symmetry_equiv_pos_as_xyz
'x, y, z'
'-x, y, -z+1/2'
'x+1/2, y+1/2, z'
'-x+1/2, y+1/2, -z+1/2'
'-x, -y, -z'
'x, -y, z-1/2'
'-x+1/2, -y+1/2, -z'
'x+1/2, -y+1/2, z-1/2'

loop_
_atom_site_label
_atom_site_type_symbol
_atom_site_fract_x
_atom_site_fract_y
_atom_site_fract_z
_atom_site_U_iso_or_equiv
_atom_site_adp_type
_atom_site_occupancy
_atom_site_symmetry_multiplicity
_atom_site_calc_flag
_atom_site_refinement_flags
_atom_site_disorder_assembly
_atom_site_disorder_group
Al1 Al 0.089182(19) 0.17569(4) 0.01416(2) 0.01447(10) Uani 1 1 d . . .
Li1 Li -0.05776(14) 0.0444(3) -0.08077(17) 0.0306(7) Uani 1 1 d . . .
Cl1 Cl 0.025802(15) 0.12383(3) 0.032579(18) 0.01858(9) Uani 1 1 d . . .
Si1 Si 0.112536(18) 0.15655(4) -0.08931(2) 0.01691(9) Uani 1 1 d . . .
Si2 Si 0.211374(18) 0.17102(4) 0.07265(2) 0.01763(10) Uani 1 1 d . . .
Si3 Si 0.131971(19) 0.36227(3) -0.00810(2) 0.01915(10) Uani 1 1 d . . .
N1 N 0.05902(5) 0.14499(10) -0.07721(6) 0.0161(2) Uani 1 1 d . . .
N2 N 0.15853(5) 0.10693(11) 0.07329(7) 0.0175(2) Uani 1 1 d . . .
N3 N 0.10219(6) 0.31336(11) 0.03140(7) 0.0186(2) Uani 1 1 d . . .
C1 C 0.16722(6) 0.24314(12) -0.01382(8) 0.0170(3) Uani 1 1 d . . .
H1A H 0.1949 0.2671 -0.0231 0.020 Uiso 1 1 calc R . .
C2 C 0.08363(8) 0.21188(16) -0.17666(8) 0.0268(3) Uani 1 1 d . . .
H2A H 0.0565 0.1633 -0.2134 0.040 Uiso 1 1 calc R . .
H2B H 0.1158 0.2250 -0.1792 0.040 Uiso 1 1 calc R . .
H2C H 0.0635 0.2764 -0.1832 0.040 Uiso 1 1 calc R . .
C3 C 0.14431(8) 0.02987(15) -0.08799(10) 0.0266(3) Uani 1 1 d . . .
H3A H 0.1163 -0.0074 -0.1314 0.040 Uiso 1 1 calc R . .
H3B H 0.1534 -0.0108 -0.0481 0.040 Uiso 1 1 calc R . .
H3C H 0.1798 0.0417 -0.0838 0.040 Uiso 1 1 calc R . .
C4 C 0.26393(7) 0.07802(15) 0.07879(10) 0.0273(3) Uani 1 1 d . . .
H4A H 0.2953 0.1159 0.0831 0.041 Uiso 1 1 calc R . .
H4B H 0.2438 0.0354 0.0366 0.041 Uiso 1 1 calc R . .
H4C H 0.2802 0.0341 0.1199 0.041 Uiso 1 1 calc R . .
C5 C 0.25681(8) 0.25893(15) 0.14932(9) 0.0274(4) Uani 1 1 d . . .
H5A H 0.2799 0.3035 0.1416 0.041 Uiso 1 1 calc R . .
H5B H 0.2827 0.2182 0.1918 0.041 Uiso 1 1 calc R . .
H5C H 0.2316 0.3011 0.1547 0.041 Uiso 1 1 calc R . .
C6 C 0.07613(9) 0.42129(15) -0.09520(10) 0.0299(4) Uani 1 1 d . . .
H6A H 0.0938 0.4385 -0.1185 0.045 Uiso 1 1 calc R . .
H6B H 0.0610 0.4838 -0.0887 0.045 Uiso 1 1 calc R . .
H6C H 0.0444 0.3725 -0.1240 0.045 Uiso 1 1 calc R . .
C7 C 0.18550(9) 0.46725(15) 0.04501(11) 0.0318(4) Uani 1 1 d . . .
H7A H 0.2110 0.4759 0.0310 0.048 Uiso 1 1 calc R . .
H7B H 0.2088 0.4493 0.0947 0.048 Uiso 1 1 calc R . .
H7C H 0.1647 0.5315 0.0371 0.048 Uiso 1 1 calc R . .
C11 C 0.00440(6) 0.10110(12) -0.12618(7) 0.0150(3) Uani 1 1 d . . .
C12 C -0.00239(7) 0.00141(13) -0.15265(9) 0.0216(3) Uani 1 1 d . . .
H12A H 0.0310 -0.0366 -0.1389 0.026 Uiso 1 1 calc R . .
C13 C -0.05689(7) -0.04295(14) -0.19851(9) 0.0245(3) Uani 1 1 d . . .
H13A H -0.0598 -0.1105 -0.2153 0.029 Uiso 1 1 calc R . .
C14 C -0.10736(7) 0.00944(14) -0.22037(8) 0.0211(3) Uani 1 1 d . . .
C15 C -0.10146(7) 0.10868(14) -0.19580(8) 0.0205(3) Uani 1 1 d . . .
H15A H -0.1368 0.1527 -0.2182 0.025 Uiso 1 1 calc R . .
C16 C -0.04680(7) 0.15437(12) -0.14970(8) 0.0184(3) Uani 1 1 d . . .
H16A H -0.0446 0.2300 -0.1414 0.022 Uiso 1 1 calc R . .
C17 C -0.16604(8) -0.04143(17) -0.26887(9) 0.0298(4) Uani 1 1 d . . .
H17A H -0.1737 -0.0554 -0.3140 0.045 Uiso 1 1 calc R . .
H17B H -0.1961 0.0042 -0.2759 0.045 Uiso 1 1 calc R . .
H17C H -0.1663 -0.1061 -0.2481 0.045 Uiso 1 1 calc R . .
C21 C 0.16606(6) 0.00556(12) 0.09644(8) 0.0172(3) Uani 1 1 d . . .
C22 C 0.12473(7) -0.07120(13) 0.05406(8) 0.0200(3) Uani 1 1 d . . .
H22A H 0.0905 -0.0531 0.0095 0.024 Uiso 1 1 calc R . .
C23 C 0.13320(8) -0.17351(14) 0.07633(9) 0.0244(3) Uani 1 1 d . . .
H23A H 0.1043 -0.2231 0.0469 0.029 Uiso 1 1 calc R . .
C24 C 0.18305(8) -0.20408(14) 0.14077(9) 0.0251(3) Uani 1 1 d . . .
C25 C 0.22373(7) -0.12829(14) 0.18308(9) 0.0242(3) Uani 1 1 d . . .
H25A H 0.2581 -0.1470 0.2273 0.029 Uiso 1 1 calc R . .
C26 C 0.21531(7) -0.02628(13) 0.16228(8) 0.0206(3) Uani 1 1 d . . .
H26A H 0.2435 0.0233 0.1932 0.025 Uiso 1 1 calc R . .
C27 C 0.19346(11) -0.31449(16) 0.16404(13) 0.0408(5) Uani 1 1 d . . .
H27A H 0.1897 -0.3578 0.1281 0.061 Uiso 1 1 calc R . .
H27B H 0.1649 -0.3357 0.1713 0.061 Uiso 1 1 calc R . .
H27C H 0.2326 -0.3217 0.2079 0.061 Uiso 1 1 calc R . .
C31 C 0.09823(7) 0.36880(13) 0.07921(8) 0.0204(3) Uani 1 1 d . . .
C32 C 0.11914(8) 0.32662(16) 0.14421(9) 0.0292(4) Uani 1 1 d . . .
H32A H 0.1361 0.2602 0.1562 0.035 Uiso 1 1 calc R . .
C33 C 0.11536(9) 0.3810(2) 0.19168(10) 0.0406(5) Uani 1 1 d . . .
H33A H 0.1298 0.3506 0.2354 0.049 Uiso 1 1 calc R . .
C34 C 0.09098(8) 0.4783(2) 0.17649(11) 0.0395(5) Uani 1 1 d . . .
C35 C 0.06995(9) 0.51941(17) 0.11194(12) 0.0357(4) Uani 1 1 d . . .
H35A H 0.0527 0.5856 0.1001 0.043 Uiso 1 1 calc R . .
C36 C 0.07332(8) 0.46666(14) 0.06383(10) 0.0282(4) Uani 1 1 d . . .
H36A H 0.0585 0.4974 0.0201 0.034 Uiso 1 1 calc R . .
C37 C 0.08799(12) 0.5371(3) 0.22905(13) 0.0655(10) Uani 1 1 d . . .
H37A H 0.1026 0.6070 0.2339 0.098 Uiso 1 1 calc R . .
H37B H 0.1118 0.5023 0.2744 0.098 Uiso 1 1 calc R . .
H37C H 0.0477 0.5400 0.2127 0.098 Uiso 1 1 calc R . .
C41A C -0.0004(7) -0.3220(15) -0.1797(10) 0.113(6) Uiso 0.308(7) 1 d PD A 1
C42A C 0.0465(6) -0.2744(12) -0.1757(7) 0.087(4) Uiso 0.308(7) 1 d PD A 1
C43A C 0.0941(5) -0.2663(11) -0.0914(6) 0.079(4) Uiso 0.308(7) 1 d PD A 1
C44A C 0.1452(6) -0.2772(14) -0.1004(8) 0.102(5) Uiso 0.308(7) 1 d PD A 1
C45A C 0.2021(5) -0.2601(11) -0.0306(7) 0.075(4) Uiso 0.308(7) 1 d PD . 1
C46A C 0.2514(9) -0.2589(19) -0.0377(13) 0.119(7) Uiso 0.308(7) 1 d PD . 1
C41B C -0.0060(7) -0.3159(14) -0.2204(9) 0.063(5) Uiso 0.192(7) 1 d PD . 2
C42B C 0.0380(10) -0.283(2) -0.1369(11) 0.103(9) Uiso 0.192(7) 1 d PD A 2
C43B C 0.0903(7) -0.273(2) -0.1447(11) 0.113(10) Uiso 0.192(7) 1 d PD A 2
C44B C 0.1436(7) -0.2742(15) -0.0712(9) 0.066(5) Uiso 0.192(7) 1 d PD A 2
C45B C 0.1964(7) -0.2706(17) -0.0753(11) 0.077(6) Uiso 0.192(7) 1 d PD . 2
C46B C 0.2385(19) -0.252(5) 0.0054(16) 0.16(2) Uiso 0.192(7) 1 d PD . 2

loop_
_atom_site_aniso_label
_atom_site_aniso_U_11
_atom_site_aniso_U_22
_atom_site_aniso_U_33
_atom_site_aniso_U_23
_atom_site_aniso_U_13
_atom_site_aniso_U_12
Al1 0.01236(19) 0.0184(2) 0.01328(19) -0.00126(15) 0.00802(16) -0.00266(15)
Li1 0.0225(14) 0.0357(17) 0.0273(15) 0.0113(13) 0.0116(13) -0.0013(12)
Cl1 0.01505(16) 0.02594(19) 0.01741(16) -0.00059(12) 0.01116(13) -0.00373(12)
Si1 0.01451(18) 0.0239(2) 0.01459(18) -0.00259(14) 0.00995(16) -0.00367(15)
Si2 0.01205(18) 0.0241(2) 0.01558(19) -0.00024(15) 0.00766(15) -0.00331(15)
Si3 0.0189(2) 0.0183(2) 0.0223(2) -0.00080(15) 0.01345(18) -0.00347(15)
N1 0.0124(5) 0.0228(6) 0.0140(5) -0.0028(4) 0.0084(5) -0.0040(4)
N2 0.0138(5) 0.0211(6) 0.0168(6) 0.0018(5) 0.0088(5) -0.0021(5)
N3 0.0190(6) 0.0202(6) 0.0197(6) -0.0043(5) 0.0133(5) -0.0040(5)
C1 0.0147(6) 0.0207(7) 0.0167(6) -0.0009(5) 0.0100(5) -0.0037(5)
C2 0.0234(8) 0.0422(10) 0.0167(7) 0.0002(6) 0.0131(6) -0.0043(7)
C3 0.0226(8) 0.0312(9) 0.0308(8) -0.0091(7) 0.0186(7) -0.0039(6)
C4 0.0182(7) 0.0365(10) 0.0287(8) 0.0056(7) 0.0149(7) 0.0037(7)
C5 0.0205(7) 0.0359(9) 0.0191(7) -0.0043(6) 0.0084(6) -0.0097(7)
C6 0.0319(9) 0.0290(9) 0.0312(9) 0.0092(7) 0.0203(8) 0.0063(7)
C7 0.0315(9) 0.0255(9) 0.0446(11) -0.0107(8) 0.0262(9) -0.0120(7)
C11 0.0142(6) 0.0194(7) 0.0118(6) 0.0003(5) 0.0081(5) -0.0022(5)
C12 0.0163(7) 0.0219(7) 0.0228(7) -0.0036(6) 0.0097(6) -0.0005(6)
C13 0.0219(7) 0.0237(8) 0.0233(7) -0.0063(6) 0.0111(6) -0.0059(6)
C14 0.0146(6) 0.0320(8) 0.0126(6) -0.0002(6) 0.0061(5) -0.0069(6)
C15 0.0134(6) 0.0307(8) 0.0147(6) 0.0035(6) 0.0071(5) 0.0015(6)
C16 0.0163(6) 0.0216(7) 0.0168(6) 0.0008(5) 0.0098(6) 0.0002(5)
C17 0.0187(7) 0.0435(11) 0.0204(7) -0.0045(7) 0.0082(6) -0.0121(7)
C21 0.0148(6) 0.0221(7) 0.0164(6) 0.0007(5) 0.0103(5) -0.0003(5)
C22 0.0155(6) 0.0250(8) 0.0170(6) -0.0008(5) 0.0084(6) -0.0025(6)
C23 0.0238(8) 0.0240(8) 0.0256(8) -0.0029(6) 0.0149(7) -0.0035(6)
C24 0.0275(8) 0.0227(8) 0.0292(8) 0.0023(6) 0.0192(7) 0.0036(6)
C25 0.0203(7) 0.0290(8) 0.0217(7) 0.0058(6) 0.0118(6) 0.0053(6)
C26 0.0161(6) 0.0250(8) 0.0179(7) 0.0008(6) 0.0086(6) -0.0015(6)
C27 0.0508(13) 0.0234(9) 0.0424(12) 0.0056(8) 0.0249(11) 0.0068(9)
C31 0.0146(6) 0.0251(8) 0.0208(7) -0.0075(6) 0.0103(6) -0.0037(5)
C32 0.0229(8) 0.0416(10) 0.0184(7) -0.0028(7) 0.0099(6) 0.0080(7)
C33 0.0272(9) 0.0681(15) 0.0178(8) -0.0083(8) 0.0089(7) 0.0136(9)
C34 0.0219(8) 0.0573(14) 0.0301(9) -0.0230(9) 0.0107(7) 0.0024(8)
C35 0.0304(9) 0.0325(10) 0.0434(11) -0.0158(8) 0.0217(9) -0.0012(8)
C36 0.0290(9) 0.0241(8) 0.0345(9) -0.0055(7) 0.0207(8) -0.0013(7)
C37 0.0426(13) 0.099(2) 0.0364(12) -0.0330(14) 0.0139(10) 0.0200(14)

loop_
_atom_type_symbol
_atom_type_description
_atom_type_scat_dispersion_real
_atom_type_scat_dispersion_imag
_atom_type_scat_source
C C 0.0033 0.0016 'International Tables Vol C Tables 4.2.6.8 and 6.1.1.4'
H H 0.0000 0.0000 'International Tables Vol C Tables 4.2.6.8 and 6.1.1.4'
Li Li -0.0003 0.0001 'International Tables Vol C Tables 4.2.6.8 and 6.1.1.4'
N N 0.0061 0.0033 'International Tables Vol C Tables 4.2.6.8 and 6.1.1.4'
Al Al 0.0645 0.0514 'International Tables Vol C Tables 4.2.6.8 and 6.1.1.4'
Si Si 0.0817 0.0704 'International Tables Vol C Tables 4.2.6.8 and 6.1.1.4'
Cl Cl 0.1484 0.1585 'International Tables Vol C Tables 4.2.6.8 and 6.1.1.4'

loop_
_geom_angle_atom_site_label_1
_geom_angle_atom_site_label_2
_geom_angle_atom_site_label_3
_geom_angle
_geom_angle_site_symmetry_1
_geom_angle_site_symmetry_3
_geom_angle_publ_flag
N3 Al1 N2 108.79(6) . . ?
N3 Al1 N1 111.50(6) . . ?
N2 Al1 N1 109.00(6) . . ?
N3 Al1 Cl1 109.56(5) . . ?
N2 Al1 Cl1 109.99(4) . . ?
N1 Al1 Cl1 107.98(4) . . ?
N3 Al1 Si2 83.49(5) . . ?
N2 Al1 Si2 34.78(4) . . ?
N1 Al1 Si2 97.97(4) . . ?
Cl1 Al1 Si2 143.13(2) . . ?
N3 Al1 Si3 34.03(4) . . ?
N2 Al1 Si3 99.31(4) . . ?
N1 Al1 Si3 85.12(4) . . ?
Cl1 Al1 Si3 140.95(2) . . ?
Si2 Al1 Si3 65.289(16) . . ?
C16 Li1 C15 34.49(7) . . ?
C16 Li1 Cl1 136.39(17) . 5 ?
C15 Li1 Cl1 131.44(17) . 5 ?
C16 Li1 C22 124.69(16) . 5 ?
C15 Li1 C22 107.69(14) . 5 ?
Cl1 Li1 C22 98.29(12) 5 5 ?
C16 Li1 Cl1 93.43(12) . . ?
C15 Li1 Cl1 126.64(14) . . ?
Cl1 Li1 Cl1 90.85(10) 5 . ?
C22 Li1 Cl1 93.26(13) 5 . ?
C16 Li1 C11 31.44(6) . . ?
C15 Li1 C11 57.22(8) . . ?
Cl1 Li1 C11 106.75(13) 5 . ?
C22 Li1 C11 154.75(16) 5 . ?
Cl1 Li1 C11 83.30(10) . . ?
C16 Li1 C14 56.14(9) . . ?
C15 Li1 C14 30.08(7) . . ?
Cl1 Li1 C14 101.59(14) 5 . ?
C22 Li1 C14 115.45(13) 5 . ?
Cl1 Li1 C14 146.18(13) . . ?
C11 Li1 C14 63.05(9) . . ?
C16 Li1 Li1 123.03(16) . 5 ?
C15 Li1 Li1 153.50(19) . 5 ?
Cl1 Li1 Li1 47.05(8) 5 5 ?
C22 Li1 Li1 98.13(15) 5 5 ?
Cl1 Li1 Li1 43.81(8) . 5 ?
C11 Li1 Li1 96.55(14) . 5 ?
C14 Li1 Li1 138.35(19) . 5 ?
Al1 Cl1 Li1 104.42(8) . 5 ?
Al1 Cl1 Li1 106.24(8) . . ?
Li1 Cl1 Li1 89.15(10) 5 . ?
N1 Si1 C2 112.00(7) . . ?
N1 Si1 C3 113.18(7) . . ?
C2 Si1 C3 104.10(9) . . ?
N1 Si1 C1 101.95(6) . . ?
C2 Si1 C1 113.12(8) . . ?
C3 Si1 C1 112.82(7) . . ?
N2 Si2 C5 112.67(7) . . ?
N2 Si2 C4 111.02(8) . . ?
C5 Si2 C4 105.12(9) . . ?
N2 Si2 C1 103.16(6) . . ?
C5 Si2 C1 112.37(8) . . ?
C4 Si2 C1 112.73(7) . . ?
N2 Si2 Al1 37.09(5) . . ?
C5 Si2 Al1 113.06(6) . . ?
C4 Si2 Al1 137.71(6) . . ?
C1 Si2 Al1 68.89(5) . . ?
N3 Si3 C6 112.38(8) . . ?
N3 Si3 C7 111.99(8) . . ?
C6 Si3 C7 105.25(10) . . ?
N3 Si3 C1 101.52(7) . . ?
C6 Si3 C1 113.27(8) . . ?
C7 Si3 C1 112.67(8) . . ?
N3 Si3 Al1 36.14(5) . . ?
C6 Si3 Al1 111.74(7) . . ?
C7 Si3 Al1 138.69(7) . . ?
C1 Si3 Al1 68.68(5) . . ?
C11 N1 Si1 124.10(10) . . ?
C11 N1 Al1 124.89(9) . . ?
Si1 N1 Al1 110.08(7) . . ?
C21 N2 Si2 121.78(10) . . ?
C21 N2 Al1 126.96(10) . . ?
Si2 N2 Al1 108.13(7) . . ?
C31 N3 Si3 124.01(11) . . ?
C31 N3 Al1 125.34(11) . . ?
Si3 N3 Al1 109.83(7) . . ?
Si1 C1 Si2 111.85(8) . . ?
Si1 C1 Si3 112.22(8) . . ?
Si2 C1 Si3 111.24(7) . . ?
N1 C11 C12 122.41(13) . . ?
N1 C11 C16 121.05(14) . . ?
C12 C11 C16 116.51(13) . . ?
N1 C11 Li1 117.41(11) . . ?
C12 C11 Li1 88.95(12) . . ?
C16 C11 Li1 60.29(11) . . ?
C13 C12 C11 121.63(15) . . ?
C12 C13 C14 121.53(16) . . ?
C15 C14 C13 117.53(14) . . ?
C15 C14 C17 121.93(16) . . ?
C13 C14 C17 120.53(16) . . ?
C15 C14 Li1 59.53(11) . . ?
C13 C14 Li1 87.77(12) . . ?
C17 C14 Li1 121.79(12) . . ?
C14 C15 C16 121.49(15) . . ?
C14 C15 Li1 90.39(13) . . ?
C16 C15 Li1 71.10(12) . . ?
C15 C16 C11 121.27(15) . . ?
C15 C16 Li1 74.40(12) . . ?
C11 C16 Li1 88.27(12) . . ?
N2 C21 C26 122.26(14) . . ?
N2 C21 C22 121.40(14) . . ?
C26 C21 C22 116.34(14) . . ?
C23 C22 C21 121.40(15) . . ?
C23 C22 Li1 91.23(13) . 5 ?
C21 C22 Li1 99.99(13) . 5 ?
C24 C23 C22 121.40(16) . . ?
C23 C24 C25 117.36(16) . . ?
C23 C24 C27 121.75(18) . . ?
C25 C24 C27 120.88(17) . . ?
C26 C25 C24 121.82(16) . . ?
C25 C26 C21 121.63(15) . . ?
C32 C31 C36 117.43(16) . . ?
C32 C31 N3 120.51(15) . . ?
C36 C31 N3 122.05(16) . . ?
C33 C32 C31 120.81(19) . . ?
C34 C33 C32 121.6(2) . . ?
C35 C34 C33 117.36(17) . . ?
C35 C34 C37 121.6(2) . . ?
C33 C34 C37 121.1(2) . . ?
C34 C35 C36 122.0(2) . . ?
C35 C36 C31 120.78(19) . . ?
C41A C42A C43A 99.8(11) . . ?
C44A C43A C42A 89.3(9) . . ?
C45A C44A C43A 108.3(12) . . ?
C46A C45A C44A 169.9(16) 7_545 . ?
C46A C45A C46A 79.7(16) 7_545 . ?
C44A C45A C46A 110.3(14) . . ?
C45A C46A C45A 100.3(16) 7_545 . ?
C45A C46A C46A 53.8(14) 7_545 7_545 ?
C45A C46A C46A 46.5(10) . 7_545 ?
C41B C41B C42B 129.3(15) 2_554 . ?
C43B C42B C41B 88.4(11) . . ?
C44B C43B C42B 103.6(17) . . ?
C43B C44B C45B 106.1(13) . . ?
C46B C45B C44B 89(2) . . ?
C46B C45B C46B 31(3) . 7_545 ?
C44B C45B C46B 120(2) . 7_545 ?
C46B C46B C45B 79(4) 7_545 . ?
C46B C46B C45B 71(4) 7_545 7_545 ?
C45B C46B C45B 149(3) . 7_545 ?

loop_
_geom_bond_atom_site_label_1
_geom_bond_atom_site_label_2
_geom_bond_distance
_geom_bond_site_symmetry_2
_geom_bond_publ_flag
Al1 N3 1.8288(14) . ?
Al1 N2 1.8462(14) . ?
Al1 N1 1.8470(13) . ?
Al1 Cl1 2.2272(5) . ?
Al1 Si2 2.9094(6) . ?
Al1 Si3 2.9170(6) . ?
Li1 C16 2.345(3) . ?
Li1 C15 2.387(3) . ?
Li1 Cl1 2.390(3) 5 ?
Li1 C22 2.397(4) 5 ?
Li1 Cl1 2.527(3) . ?
Li1 C11 2.698(3) . ?
Li1 C14 2.769(4) . ?
Li1 Li1 3.452(6) 5 ?
Cl1 Li1 2.390(3) 5 ?
Si1 N1 1.7396(13) . ?
Si1 C2 1.8680(17) . ?
Si1 C3 1.8795(19) . ?
Si1 C1 1.8982(15) . ?
Si2 N2 1.7463(13) . ?
Si2 C5 1.8730(18) . ?
Si2 C4 1.8767(18) . ?
Si2 C1 1.9028(16) . ?
Si3 N3 1.7354(14) . ?
Si3 C6 1.8703(19) . ?
Si3 C7 1.8749(18) . ?
Si3 C1 1.9053(16) . ?
N1 C11 1.4020(18) . ?
N2 C21 1.398(2) . ?
N3 C31 1.4141(19) . ?
C11 C12 1.407(2) . ?
C11 C16 1.408(2) . ?
C12 C13 1.392(2) . ?
C13 C14 1.395(2) . ?
C14 C15 1.388(2) . ?
C14 C17 1.514(2) . ?
C15 C16 1.403(2) . ?
C21 C26 1.409(2) . ?
C21 C22 1.414(2) . ?
C22 C23 1.402(2) . ?
C22 Li1 2.397(4) 5 ?
C23 C24 1.393(3) . ?
C24 C25 1.397(3) . ?
C24 C27 1.507(3) . ?
C25 C26 1.389(2) . ?
C31 C32 1.399(2) . ?
C31 C36 1.400(2) . ?
C32 C33 1.397(2) . ?
C33 C34 1.389(3) . ?
C34 C35 1.384(3) . ?
C34 C37 1.518(3) . ?
C35 C36 1.393(3) . ?
C41A C42A 1.439(15) . ?
C42A C43A 1.624(14) . ?
C43A C44A 1.620(15) . ?
C44A C45A 1.497(15) . ?
C45A C46A 1.38(3) 7_545 ?
C45A C46A 1.531(17) . ?
C46A C45A 1.38(3) 7_545 ?
C46A C46A 1.87(4) 7_545 ?
C41B C41B 1.65(4) 2_554 ?
C41B C42B 1.656(18) . ?
C42B C43B 1.633(18) . ?
C43B C44B 1.487(17) . ?
C44B C45B 1.585(17) . ?
C45B C46B 1.56(2) . ?
C45B C46B 1.62(5) 7_545 ?
C46B C46B 0.85(10) 7_545 ?
C46B C45B 1.62(5) 7_545 ?
